data_7058156
loop_
_publ_author_name
'Chen, Jing-Lin'
'Zeng, Xue-Hua'
'Ganesan, Paramaguru'
'He, Li-Hua'
'Liao, Jin-Sheng'
'Liu, Sui-Jun'
'Wen, He-Rui'
'Zhao, Feng'
'Chi, Yun'

_publ_section_title
;
 Heterobimetallic copper(i) complexes bearing both
 1,1&#x2032;-bis(diphenylphosphino)ferrocene and functionalized
 3-(2&#x2032;-pyridyl)-1,2,4-triazole
;
_journal_issue 10
_journal_name_full 'New Journal of Chemistry'
_journal_page_first 4261
_journal_paper_doi 10.1039/C8NJ05924A
_journal_volume 43
_journal_year 2019
_chemical_formula_moiety 'C43 H35 Cu F3 Fe N4 P2, Cl O4, C H2 Cl2'
_chemical_formula_sum 'C44 H37 Cl3 Cu F3 Fe N4 O4 P2'
_chemical_formula_weight 1030.45
_space_group_crystal_system monoclinic
_space_group_IT_number 14
_space_group_name_Hall '-P 2ybc'
_space_group_name_H-M_alt 'P 1 21/c 1'
_symmetry_space_group_name_Hall '-P 2ybc'
_symmetry_space_group_name_H-M 'P 1 21/c 1'
_atom_sites_solution_hydrogens geom
_atom_sites_solution_primary direct
_audit_creation_date 2019-01-17
_audit_creation_method
;
Olex2 1.2
(compiled 2018.05.29 svn.r3508 for OlexSys, GUI svn.r5506)
;
_audit_update_record
;
2019-01-26 deposited with the CCDC.
2019-02-07 downloaded from the CCDC.
;
_cell_angle_alpha 90
_cell_angle_beta 95.218(2)
_cell_angle_gamma 90
_cell_formula_units_Z 4
_cell_length_a 14.6620(9)
_cell_length_b 17.0542(11)
_cell_length_c 17.7433(11)
_cell_measurement_reflns_used 9943
_cell_measurement_temperature 194(2)
_cell_measurement_theta_max 27.524
_cell_measurement_theta_min 2.948
_cell_volume 4418.3(5)
_computing_cell_refinement 'SAINT v8.34A (Bruker, 2013)'
_computing_data_collection 'Bruker SMART'
_computing_data_reduction 'SAINT v8.34A (Bruker, 2013)'
_computing_molecular_graphics 'Olex2 (Dolomanov et al., 2009)'
_computing_publication_material 'Olex2 (Dolomanov et al., 2009)'
_computing_structure_refinement 'XL (Sheldrick, 2008)'
_computing_structure_solution 'ShelXS-1997 (Sheldrick, 2008)'
_diffrn_ambient_temperature 194.0
_diffrn_measured_fraction_theta_full 0.998
_diffrn_measured_fraction_theta_max 0.998
_diffrn_measurement_device_type 'D8 QUEST'
_diffrn_measurement_method 'phi and omega scans'
_diffrn_radiation_monochromator graphite
_diffrn_radiation_type MoK\a
_diffrn_radiation_wavelength 0.71073
_diffrn_reflns_av_R_equivalents 0.0693
_diffrn_reflns_av_unetI/netI 0.0501
_diffrn_reflns_Laue_measured_fraction_full 0.998
_diffrn_reflns_Laue_measured_fraction_max 0.998
_diffrn_reflns_limit_h_max 18
_diffrn_reflns_limit_h_min -18
_diffrn_reflns_limit_k_max 21
_diffrn_reflns_limit_k_min -21
_diffrn_reflns_limit_l_max 21
_diffrn_reflns_limit_l_min -21
_diffrn_reflns_number 78597
_diffrn_reflns_point_group_measured_fraction_full 0.998
_diffrn_reflns_point_group_measured_fraction_max 0.998
_diffrn_reflns_theta_full 25.242
_diffrn_reflns_theta_max 26.000
_diffrn_reflns_theta_min 2.766
_exptl_absorpt_coefficient_mu 1.124
_exptl_absorpt_correction_T_max 0.8064
_exptl_absorpt_correction_T_min 0.7742
_exptl_absorpt_correction_type multi-scan
_exptl_absorpt_process_details SADABS
_exptl_crystal_colour yellow
_exptl_crystal_density_diffrn 1.549
_exptl_crystal_density_method 'not measured'
_exptl_crystal_description prism
_exptl_crystal_F_000 2096
_exptl_crystal_size_max 0.24
_exptl_crystal_size_mid 0.22
_exptl_crystal_size_min 0.2
_refine_diff_density_max 0.880
_refine_diff_density_min -1.243
_refine_diff_density_rms 0.120
_refine_ls_extinction_method none
_refine_ls_goodness_of_fit_ref 1.067
_refine_ls_hydrogen_treatment constr
_refine_ls_matrix_type full
_refine_ls_number_parameters 559
_refine_ls_number_reflns 8661
_refine_ls_number_restraints 0
_refine_ls_restrained_S_all 1.067
_refine_ls_R_factor_all 0.0991
_refine_ls_R_factor_gt 0.0634
_refine_ls_shift/su_max 0.001
_refine_ls_shift/su_mean 0.000
_refine_ls_structure_factor_coef Fsqd
_refine_ls_weighting_details 'w=1/[\s^2^(Fo^2^)+(0.0902P)^2^+11.8292P] where P=(Fo^2^+2Fc^2^)/3'
_refine_ls_weighting_scheme calc
_refine_ls_wR_factor_gt 0.1616
_refine_ls_wR_factor_ref 0.1821
_reflns_Friedel_coverage 0.000
_reflns_number_gt 6120
_reflns_number_total 8661
_reflns_threshold_expression 'I > 2\s(I)'
_cod_data_source_file c8nj05924a2.cif
_cod_data_source_block 3
_cod_depositor_comments 'Adding full bibliography for 7058154--7058160.cif.'
_cod_database_code 7058156
_shelx_shelxl_version_number 2014/7
_shelx_space_group_comment
;
The symmetry employed for this shelxl refinement is uniquely defined
by the following loop, which should always be used as a source of
symmetry information in preference to the above space-group names.
They are only intended as comments.
;
_shelx_estimated_absorpt_t_max 0.806
_shelx_estimated_absorpt_t_min 0.774
_olex2_refinement_description
;
1. Fixed Uiso
 At 1.2 times of:
  All C(H) groups, All C(H,H) groups, All N(H) groups
 At 1.5 times of:
  All C(H,H,H) groups
2.a Ternary CH refined with riding coordinates:
 C35(H35), C38(H38), C36(H36), C41(H41), C37(H37), C43(H43), C40(H40), C42(H42)
2.b Secondary CH2 refined with riding coordinates:
 C44(H44A,H44B)
2.c Me refined with riding coordinates:
 C3(H3A,H3B,H3C)
2.d Aromatic/amide H refined with riding coordinates:
 C4(H4), C5(H5), C15(H15), C11(H11), C1(H1), C17(H17), C27(H27), C21(H21),
 C13(H13), C14(H14), C20(H20), C23(H23), C12(H12), C26(H26), C25(H25), C18(H18),
  C19(H19), C24(H24), N2(H2), C33(H33), C32(H32), C29(H29), C31(H31), C30(H30)
;
_olex2_submission_special_instructions 'No special instructions were received'

loop_
_space_group_symop_operation_xyz
'x, y, z'
'-x, y+1/2, -z+1/2'
'-x, -y, -z'
'x, -y-1/2, z-1/2'

loop_
_atom_site_label
_atom_site_type_symbol
_atom_site_fract_x
_atom_site_fract_y
_atom_site_fract_z
_atom_site_U_iso_or_equiv
_atom_site_adp_type
_atom_site_occupancy
_atom_site_site_symmetry_order
_atom_site_calc_flag
_atom_site_refinement_flags_posn
Cu1 Cu -0.25733(4) -0.14883(3) 0.26087(3) 0.02198(17) Uani 1 1 d .
Fe1 Fe -0.14486(5) -0.22392(4) 0.07424(4) 0.0259(2) Uani 1 1 d .
P1 P -0.32975(8) -0.14500(7) 0.14278(7) 0.0226(3) Uani 1 1 d .
P2 P -0.11162(8) -0.19086(8) 0.26457(7) 0.0235(3) Uani 1 1 d .
C2 C -0.4703(4) -0.2995(3) 0.3476(3) 0.0300(11) Uani 1 1 d .
N1 N -0.3573(3) -0.2035(2) 0.3225(2) 0.0217(8) Uani 1 1 d .
C10 C -0.4494(3) -0.1747(3) 0.1439(3) 0.0251(11) Uani 1 1 d .
C4 C -0.4976(4) -0.2526(3) 0.4060(3) 0.0377(13) Uani 1 1 d .
H4 H -0.5446 -0.2700 0.4356 0.045 Uiso 1 1 calc R
C5 C -0.4560(4) -0.1809(3) 0.4205(3) 0.0319(12) Uani 1 1 d .
H5 H -0.4751 -0.1477 0.4590 0.038 Uiso 1 1 calc R
C6 C -0.3859(3) -0.1583(3) 0.3780(3) 0.0221(10) Uani 1 1 d .
C15 C -0.5048(3) -0.1292(3) 0.1865(3) 0.0311(12) Uani 1 1 d .
H15 H -0.4819 -0.0815 0.2085 0.037 Uiso 1 1 calc R
C16 C -0.3339(3) -0.0543(3) 0.0891(3) 0.0280(11) Uani 1 1 d .
C11 C -0.4831(4) -0.2448(3) 0.1133(3) 0.0330(12) Uani 1 1 d .
H11 H -0.4459 -0.2764 0.0844 0.040 Uiso 1 1 calc R
C1 C -0.3997(3) -0.2720(3) 0.3077(3) 0.0253(10) Uani 1 1 d .
H1 H -0.3804 -0.3034 0.2679 0.030 Uiso 1 1 calc R
C34 C -0.2826(3) -0.2121(3) 0.0781(3) 0.0247(11) Uani 1 1 d .
C35 C -0.2580(4) -0.1973(3) 0.0032(3) 0.0318(12) Uani 1 1 d .
H35 H -0.2685 -0.1472 -0.0256 0.038 Uiso 1 1 calc R
C39 C -0.0701(3) -0.1925(3) 0.1720(3) 0.0276(11) Uani 1 1 d .
C38 C -0.2544(3) -0.2906(3) 0.0970(3) 0.0293(11) Uani 1 1 d .
H38 H -0.2621 -0.3179 0.1459 0.035 Uiso 1 1 calc R
C22 C -0.0900(4) -0.2904(3) 0.2987(3) 0.0286(11) Uani 1 1 d .
C17 C -0.3873(4) -0.0471(3) 0.0194(3) 0.0396(13) Uani 1 1 d .
H17 H -0.4265 -0.0889 0.0018 0.048 Uiso 1 1 calc R
C36 C -0.2151(4) -0.2653(3) -0.0229(3) 0.0351(13) Uani 1 1 d .
H36 H -0.1901 -0.2716 -0.0731 0.042 Uiso 1 1 calc R
C41 C -0.0401(4) -0.1494(4) 0.0535(3) 0.0480(17) Uani 1 1 d .
H41 H -0.0371 -0.1159 0.0076 0.058 Uiso 1 1 calc R
C37 C -0.2132(4) -0.3226(3) 0.0352(3) 0.0379(13) Uani 1 1 d .
H37 H -0.1863 -0.3764 0.0329 0.046 Uiso 1 1 calc R
C43 C -0.0240(3) -0.2533(4) 0.1354(3) 0.0398(14) Uani 1 1 d .
H43 H -0.0075 -0.3061 0.1571 0.048 Uiso 1 1 calc R
C27 C -0.1640(4) -0.3410(3) 0.3010(3) 0.0389(13) Uani 1 1 d .
H27 H -0.2238 -0.3233 0.2841 0.047 Uiso 1 1 calc R
C21 C -0.2792(4) 0.0074(3) 0.1141(3) 0.0362(13) Uani 1 1 d .
H21 H -0.2433 0.0037 0.1613 0.043 Uiso 1 1 calc R
C13 C -0.6261(4) -0.2223(4) 0.1659(3) 0.0441(15) Uani 1 1 d .
H13 H -0.6868 -0.2384 0.1727 0.053 Uiso 1 1 calc R
C14 C -0.5928(4) -0.1529(4) 0.1967(3) 0.0388(14) Uani 1 1 d .
H14 H -0.6305 -0.1212 0.2251 0.047 Uiso 1 1 calc R
C20 C -0.2757(5) 0.0749(4) 0.0712(4) 0.0513(16) Uani 1 1 d .
H20 H -0.2382 0.1177 0.0887 0.062 Uiso 1 1 calc R
C23 C -0.0037(4) -0.3176(4) 0.3247(3) 0.0420(14) Uani 1 1 d .
H23 H 0.0475 -0.2835 0.3246 0.050 Uiso 1 1 calc R
C40 C -0.0806(4) -0.1283(3) 0.1206(3) 0.0329(12) Uani 1 1 d .
H40 H -0.1099 -0.0768 0.1304 0.040 Uiso 1 1 calc R
C12 C -0.5709(4) -0.2689(4) 0.1246(3) 0.0438(15) Uani 1 1 d .
H12 H -0.5935 -0.3173 0.1042 0.053 Uiso 1 1 calc R
C42 C -0.0072(4) -0.2261(5) 0.0627(3) 0.0498(18) Uani 1 1 d .
H42 H 0.0230 -0.2569 0.0240 0.060 Uiso 1 1 calc R
C26 C -0.1514(5) -0.4175(4) 0.3279(4) 0.0515(16) Uani 1 1 d .
H26 H -0.2021 -0.4520 0.3291 0.062 Uiso 1 1 calc R
C25 C -0.0648(5) -0.4422(4) 0.3526(4) 0.0547(18) Uani 1 1 d .
H25 H -0.0557 -0.4940 0.3714 0.066 Uiso 1 1 calc R
C18 C -0.3833(5) 0.0192(4) -0.0231(4) 0.0520(17) Uani 1 1 d .
H18 H -0.4194 0.0232 -0.0702 0.062 Uiso 1 1 calc R
C19 C -0.3285(5) 0.0788(4) 0.0013(4) 0.0562(18) Uani 1 1 d .
H19 H -0.3256 0.1244 -0.0292 0.067 Uiso 1 1 calc R
C24 C 0.0088(5) -0.3927(4) 0.3505(4) 0.0542(18) Uani 1 1 d .
H24 H 0.0686 -0.4107 0.3670 0.065 Uiso 1 1 calc R
N4 N -0.2801(3) -0.0596(2) 0.3381(2) 0.0232(9) Uani 1 1 d .
F3 F -0.1376(3) 0.0273(2) 0.2866(2) 0.0578(10) Uani 1 1 d .
C7 C -0.3390(3) -0.0842(3) 0.3865(2) 0.0230(10) Uani 1 1 d .
N2 N -0.3433(3) -0.0304(3) 0.4411(2) 0.0308(10) Uani 1 1 d .
H2 H -0.3770 -0.0349 0.4795 0.037 Uiso 1 1 calc R
N3 N -0.2887(3) 0.0318(2) 0.4293(2) 0.0345(10) Uani 1 1 d .
F2 F -0.2358(3) 0.1158(3) 0.2850(3) 0.0836(14) Uani 1 1 d .
C8 C -0.2529(4) 0.0114(3) 0.3668(3) 0.0283(11) Uani 1 1 d .
C3 C -0.5166(4) -0.3766(4) 0.3269(3) 0.0443(15) Uani 1 1 d .
H3A H -0.5645 -0.3865 0.3608 0.066 Uiso 1 1 calc R
H3B H -0.5440 -0.3743 0.2745 0.066 Uiso 1 1 calc R
H3C H -0.4712 -0.4189 0.3320 0.066 Uiso 1 1 calc R
F1 F -0.1366(4) 0.1035(3) 0.3800(2) 0.106(2) Uani 1 1 d .
C28 C -0.0237(4) -0.1335(3) 0.3196(3) 0.0320(12) Uani 1 1 d .
C33 C -0.0336(4) -0.1206(4) 0.3952(3) 0.0454(15) Uani 1 1 d .
H33 H -0.0856 -0.1413 0.4165 0.055 Uiso 1 1 calc R
C9 C -0.1892(4) 0.0645(3) 0.3310(3) 0.0417(14) Uani 1 1 d .
Cl1 Cl -0.40748(10) -0.02271(8) 0.63769(7) 0.0363(3) Uani 1 1 d .
Cl3 Cl -0.2618(2) 0.27243(18) 0.15759(17) 0.1108(9) Uani 1 1 d .
Cl2 Cl -0.20277(19) 0.26561(15) 0.00717(16) 0.0998(8) Uani 1 1 d .
O4 O -0.4391(4) -0.0630(3) 0.5704(2) 0.0653(14) Uani 1 1 d .
O3 O -0.3576(4) -0.0722(4) 0.6894(3) 0.0880(19) Uani 1 1 d .
O2 O -0.4852(4) 0.0034(4) 0.6724(3) 0.092(2) Uani 1 1 d .
C32 C 0.0299(5) -0.0784(4) 0.4406(4) 0.062(2) Uani 1 1 d .
H32 H 0.0238 -0.0738 0.4933 0.075 Uiso 1 1 calc R
O1 O -0.3548(6) 0.0399(5) 0.6185(4) 0.135(3) Uani 1 1 d .
C29 C 0.0489(5) -0.0992(5) 0.2900(4) 0.074(3) Uani 1 1 d .
H29 H 0.0572 -0.1065 0.2380 0.089 Uiso 1 1 calc R
C31 C 0.1003(6) -0.0439(5) 0.4107(4) 0.081(3) Uani 1 1 d .
H31 H 0.1427 -0.0131 0.4417 0.097 Uiso 1 1 calc R
C30 C 0.1110(6) -0.0533(6) 0.3347(5) 0.096(3) Uani 1 1 d .
H30 H 0.1606 -0.0287 0.3131 0.115 Uiso 1 1 calc R
C44 C -0.2696(7) 0.3132(6) 0.0663(6) 0.095(3) Uani 1 1 d .
H44A H -0.3342 0.3112 0.0446 0.115 Uiso 1 1 calc R
H44B H -0.2510 0.3690 0.0699 0.115 Uiso 1 1 calc R

loop_
_atom_site_aniso_label
_atom_site_aniso_U_11
_atom_site_aniso_U_22
_atom_site_aniso_U_33
_atom_site_aniso_U_23
_atom_site_aniso_U_13
_atom_site_aniso_U_12
Cu1 0.0243(3) 0.0239(3) 0.0179(3) -0.0007(2) 0.0024(2) 0.0002(2)
Fe1 0.0241(4) 0.0350(4) 0.0186(3) -0.0035(3) 0.0020(3) 0.0003(3)
P1 0.0237(6) 0.0252(6) 0.0184(6) 0.0016(5) 0.0000(5) 0.0016(5)
P2 0.0223(6) 0.0288(7) 0.0191(6) -0.0011(5) -0.0003(5) -0.0012(5)
C2 0.032(3) 0.031(3) 0.027(3) 0.002(2) 0.002(2) -0.005(2)
N1 0.021(2) 0.024(2) 0.0200(19) 0.0030(16) 0.0001(16) 0.0008(17)
C10 0.023(3) 0.032(3) 0.020(2) 0.007(2) -0.0014(19) 0.000(2)
C4 0.038(3) 0.042(3) 0.035(3) -0.001(2) 0.013(2) -0.009(3)
C5 0.034(3) 0.036(3) 0.026(3) -0.005(2) 0.008(2) 0.000(2)
C6 0.023(2) 0.020(2) 0.022(2) 0.0010(19) -0.0030(19) 0.0051(19)
C15 0.030(3) 0.036(3) 0.028(3) 0.004(2) 0.005(2) 0.006(2)
C16 0.028(3) 0.029(3) 0.027(3) 0.007(2) 0.006(2) 0.008(2)
C11 0.028(3) 0.043(3) 0.028(3) -0.001(2) 0.003(2) -0.001(2)
C1 0.028(3) 0.024(3) 0.023(2) 0.000(2) -0.001(2) -0.001(2)
C34 0.019(2) 0.036(3) 0.018(2) -0.002(2) -0.0017(19) -0.004(2)
C35 0.033(3) 0.042(3) 0.019(2) -0.003(2) -0.003(2) 0.000(2)
C39 0.021(3) 0.040(3) 0.021(2) -0.004(2) -0.0003(19) -0.001(2)
C38 0.026(3) 0.031(3) 0.030(3) -0.001(2) 0.002(2) -0.003(2)
C22 0.031(3) 0.032(3) 0.022(2) -0.001(2) -0.003(2) 0.006(2)
C17 0.038(3) 0.041(3) 0.038(3) 0.014(3) -0.002(3) 0.005(3)
C36 0.030(3) 0.052(4) 0.023(3) -0.012(2) -0.001(2) 0.002(3)
C41 0.043(4) 0.075(5) 0.027(3) 0.001(3) 0.010(3) -0.026(3)
C37 0.034(3) 0.038(3) 0.041(3) -0.014(3) -0.002(3) 0.002(3)
C43 0.022(3) 0.062(4) 0.035(3) -0.010(3) -0.003(2) 0.007(3)
C27 0.038(3) 0.034(3) 0.044(3) 0.005(2) 0.001(3) 0.007(3)
C21 0.036(3) 0.030(3) 0.043(3) 0.005(2) 0.002(2) 0.006(2)
C13 0.029(3) 0.058(4) 0.045(3) 0.007(3) 0.003(3) -0.007(3)
C14 0.031(3) 0.052(4) 0.034(3) 0.005(3) 0.008(2) 0.012(3)
C20 0.050(4) 0.032(3) 0.072(5) 0.012(3) 0.009(3) -0.004(3)
C23 0.036(3) 0.048(4) 0.040(3) -0.001(3) -0.005(3) 0.010(3)
C40 0.031(3) 0.043(3) 0.025(3) -0.003(2) 0.003(2) -0.012(2)
C12 0.042(3) 0.044(4) 0.044(3) -0.001(3) -0.003(3) -0.013(3)
C42 0.026(3) 0.093(6) 0.032(3) -0.020(3) 0.006(2) -0.007(3)
C26 0.060(4) 0.032(3) 0.063(4) 0.006(3) 0.009(3) 0.003(3)
C25 0.080(5) 0.036(4) 0.047(4) 0.005(3) 0.003(3) 0.030(4)
C18 0.047(4) 0.062(4) 0.046(4) 0.022(3) -0.001(3) 0.010(3)
C19 0.066(5) 0.044(4) 0.060(4) 0.032(3) 0.009(4) 0.014(3)
C24 0.047(4) 0.062(5) 0.051(4) 0.000(3) -0.005(3) 0.024(4)
N4 0.027(2) 0.023(2) 0.0188(19) -0.0036(16) -0.0001(16) -0.0006(17)
F3 0.064(2) 0.045(2) 0.069(2) 0.0036(18) 0.035(2) -0.0072(18)
C7 0.023(2) 0.026(3) 0.019(2) -0.0029(19) -0.0005(19) 0.007(2)
N2 0.036(2) 0.034(2) 0.023(2) -0.0065(18) 0.0064(18) 0.000(2)
N3 0.045(3) 0.026(2) 0.034(2) -0.0076(19) 0.007(2) -0.003(2)
F2 0.088(3) 0.057(3) 0.110(4) 0.047(3) 0.033(3) 0.014(2)
C8 0.032(3) 0.025(3) 0.027(3) -0.002(2) 0.000(2) 0.000(2)
C3 0.043(3) 0.043(3) 0.047(3) -0.002(3) 0.009(3) -0.018(3)
F1 0.137(4) 0.127(4) 0.057(3) -0.032(3) 0.027(3) -0.106(4)
C28 0.036(3) 0.031(3) 0.028(3) 0.000(2) -0.004(2) -0.003(2)
C33 0.049(4) 0.054(4) 0.032(3) -0.010(3) 0.000(3) -0.017(3)
C9 0.055(4) 0.034(3) 0.036(3) -0.005(3) 0.006(3) -0.009(3)
Cl1 0.0480(8) 0.0298(7) 0.0312(7) -0.0019(5) 0.0042(6) 0.0021(6)
Cl3 0.125(2) 0.107(2) 0.106(2) -0.0043(16) 0.0413(17) 0.0013(17)
Cl2 0.1102(19) 0.0818(16) 0.113(2) -0.0011(14) 0.0382(16) -0.0117(14)
O4 0.089(4) 0.073(3) 0.037(2) -0.020(2) 0.020(2) -0.025(3)
O3 0.110(5) 0.096(4) 0.058(3) 0.017(3) 0.011(3) 0.063(4)
O2 0.100(4) 0.126(5) 0.049(3) -0.015(3) 0.000(3) 0.070(4)
C32 0.082(5) 0.066(5) 0.036(3) -0.010(3) -0.009(3) -0.023(4)
O1 0.170(7) 0.133(6) 0.099(5) 0.018(4) -0.002(5) -0.109(6)
C29 0.068(5) 0.120(7) 0.032(3) 0.000(4) -0.005(3) -0.052(5)
C31 0.103(7) 0.076(6) 0.057(5) 0.000(4) -0.034(5) -0.044(5)
C30 0.090(6) 0.129(8) 0.065(5) 0.016(5) -0.015(5) -0.076(6)
C44 0.085(6) 0.089(7) 0.117(8) 0.024(6) 0.033(6) 0.015(5)

loop_
_atom_type_symbol
_atom_type_description
_atom_type_scat_dispersion_real
_atom_type_scat_dispersion_imag
_atom_type_scat_source
C C 0.0033 0.0016 'International Tables Vol C Tables 4.2.6.8 and 6.1.1.4'
H H 0.0000 0.0000 'International Tables Vol C Tables 4.2.6.8 and 6.1.1.4'
Cl Cl 0.1484 0.1585 'International Tables Vol C Tables 4.2.6.8 and 6.1.1.4'
Cu Cu 0.3201 1.2651 'International Tables Vol C Tables 4.2.6.8 and 6.1.1.4'
F F 0.0171 0.0103 'International Tables Vol C Tables 4.2.6.8 and 6.1.1.4'
Fe Fe 0.3463 0.8444 'International Tables Vol C Tables 4.2.6.8 and 6.1.1.4'
N N 0.0061 0.0033 'International Tables Vol C Tables 4.2.6.8 and 6.1.1.4'
O O 0.0106 0.0060 'International Tables Vol C Tables 4.2.6.8 and 6.1.1.4'
P P 0.1023 0.0942 'International Tables Vol C Tables 4.2.6.8 and 6.1.1.4'

loop_
_geom_angle_atom_site_label_1
_geom_angle_atom_site_label_2
_geom_angle_atom_site_label_3
_geom_angle
P1 Cu1 Fe1 56.09(3)
P2 Cu1 Fe1 57.68(3)
P2 Cu1 P1 113.64(5)
N1 Cu1 Fe1 129.46(11)
N1 Cu1 P1 101.64(11)
N1 Cu1 P2 122.94(11)
N4 Cu1 Fe1 150.21(11)
N4 Cu1 P1 119.70(11)
N4 Cu1 P2 114.85(11)
N4 Cu1 N1 79.83(15)
C34 Fe1 Cu1 57.41(13)
C34 Fe1 C35 41.08(19)
C34 Fe1 C36 68.8(2)
C34 Fe1 C41 134.9(3)
C34 Fe1 C37 68.7(2)
C34 Fe1 C43 144.8(2)
C34 Fe1 C42 174.0(3)
C35 Fe1 Cu1 93.81(14)
C35 Fe1 C36 40.5(2)
C35 Fe1 C41 109.3(2)
C35 Fe1 C37 68.2(2)
C35 Fe1 C43 173.8(2)
C35 Fe1 C42 134.1(2)
C39 Fe1 Cu1 56.43(13)
C39 Fe1 C34 113.82(19)
C39 Fe1 C35 144.2(2)
C39 Fe1 C38 110.6(2)
C39 Fe1 C36 174.9(2)
C39 Fe1 C41 68.6(2)
C39 Fe1 C37 135.5(2)
C39 Fe1 C43 40.8(2)
C39 Fe1 C42 68.3(2)
C38 Fe1 Cu1 68.09(14)
C38 Fe1 C34 41.1(2)
C38 Fe1 C35 68.6(2)
C38 Fe1 C36 68.3(2)
C38 Fe1 C41 175.6(3)
C38 Fe1 C37 40.4(2)
C38 Fe1 C43 114.6(2)
C38 Fe1 C42 144.2(3)
C36 Fe1 Cu1 125.93(15)
C36 Fe1 C43 134.7(2)
C41 Fe1 Cu1 108.58(18)
C41 Fe1 C36 112.9(2)
C41 Fe1 C43 67.8(3)
C37 Fe1 Cu1 108.33(16)
C37 Fe1 C36 40.5(2)
C37 Fe1 C41 143.1(2)
C37 Fe1 C43 110.5(2)
C37 Fe1 C42 114.1(3)
C43 Fe1 Cu1 92.34(15)
C40 Fe1 Cu1 67.70(14)
C40 Fe1 C34 109.5(2)
C40 Fe1 C35 113.3(2)
C40 Fe1 C39 41.1(2)
C40 Fe1 C38 135.8(2)
C40 Fe1 C36 143.1(2)
C40 Fe1 C41 40.9(2)
C40 Fe1 C37 175.7(2)
C40 Fe1 C43 68.5(2)
C40 Fe1 C42 68.1(3)
C42 Fe1 Cu1 124.55(16)
C42 Fe1 C36 109.5(2)
C42 Fe1 C41 39.9(3)
C42 Fe1 C43 40.3(2)
C10 P1 Cu1 110.59(15)
C16 P1 Cu1 120.11(18)
C16 P1 C10 104.8(2)
C34 P1 Cu1 113.38(16)
C34 P1 C10 104.8(2)
C34 P1 C16 101.7(2)
C39 P2 Cu1 112.13(16)
C39 P2 C22 103.1(2)
C39 P2 C28 102.4(2)
C22 P2 Cu1 116.30(18)
C22 P2 C28 103.2(2)
C28 P2 Cu1 117.83(18)
C4 C2 C3 121.8(5)
C1 C2 C4 117.5(5)
C1 C2 C3 120.7(5)
C6 N1 Cu1 113.6(3)
C1 N1 Cu1 127.8(3)
C1 N1 C6 118.3(4)
C15 C10 P1 117.3(4)
C11 C10 P1 122.9(4)
C11 C10 C15 119.3(5)
C2 C4 H4 120.2
C5 C4 C2 119.6(5)
C5 C4 H4 120.2
C4 C5 H5 120.5
C4 C5 C6 119.0(5)
C6 C5 H5 120.5
N1 C6 C5 122.2(4)
N1 C6 C7 113.7(4)
C5 C6 C7 124.1(4)
C10 C15 H15 119.8
C14 C15 C10 120.3(5)
C14 C15 H15 119.8
C17 C16 P1 121.7(4)
C21 C16 P1 119.5(4)
C21 C16 C17 118.7(5)
C10 C11 H11 119.9
C12 C11 C10 120.1(5)
C12 C11 H11 119.9
C2 C1 H1 118.3
N1 C1 C2 123.4(4)
N1 C1 H1 118.3
P1 C34 Fe1 121.5(2)
C35 C34 Fe1 69.6(3)
C35 C34 P1 128.6(4)
C35 C34 C38 106.9(4)
C38 C34 Fe1 69.4(3)
C38 C34 P1 124.3(4)
Fe1 C35 H35 125.8
C34 C35 Fe1 69.3(3)
C34 C35 H35 125.8
C36 C35 Fe1 70.1(3)
C36 C35 C34 108.4(5)
C36 C35 H35 125.8
P2 C39 Fe1 125.4(3)
C43 C39 Fe1 70.2(3)
C43 C39 P2 129.7(4)
C40 C39 Fe1 68.9(3)
C40 C39 P2 123.1(4)
C40 C39 C43 107.3(5)
Fe1 C38 H38 125.8
C34 C38 Fe1 69.4(3)
C34 C38 H38 125.8
C37 C38 Fe1 70.2(3)
C37 C38 C34 108.4(5)
C37 C38 H38 125.8
C27 C22 P2 118.4(4)
C23 C22 P2 123.2(4)
C23 C22 C27 118.3(5)
C16 C17 H17 119.7
C18 C17 C16 120.6(6)
C18 C17 H17 119.7
Fe1 C36 H36 126.1
C35 C36 Fe1 69.4(3)
C35 C36 H36 126.1
C35 C36 C37 107.8(5)
C37 C36 Fe1 69.6(3)
C37 C36 H36 126.1
Fe1 C41 H41 126.1
C40 C41 Fe1 68.4(3)
C40 C41 H41 126.1
C42 C41 Fe1 69.9(3)
C42 C41 H41 126.1
C42 C41 C40 107.7(5)
Fe1 C37 H37 125.8
C38 C37 Fe1 69.5(3)
C38 C37 C36 108.5(5)
C38 C37 H37 125.8
C36 C37 Fe1 69.9(3)
C36 C37 H37 125.8
Fe1 C43 H43 126.1
C39 C43 Fe1 69.0(3)
C39 C43 H43 126.1
C42 C43 Fe1 69.6(3)
C42 C43 C39 107.8(6)
C42 C43 H43 126.1
C22 C27 H27 119.7
C22 C27 C26 120.7(5)
C26 C27 H27 119.7
C16 C21 H21 119.7
C16 C21 C20 120.7(5)
C20 C21 H21 119.7
C14 C13 H13 120.0
C14 C13 C12 120.0(5)
C12 C13 H13 120.0
C15 C14 H14 119.9
C13 C14 C15 120.2(5)
C13 C14 H14 119.9
C21 C20 H20 120.6
C21 C20 C19 118.8(6)
C19 C20 H20 120.6
C22 C23 H23 119.5
C24 C23 C22 121.0(6)
C24 C23 H23 119.5
Fe1 C40 H40 125.9
C39 C40 Fe1 70.1(3)
C39 C40 C41 108.2(5)
C39 C40 H40 125.9
C41 C40 Fe1 70.7(3)
C41 C40 H40 125.9
C11 C12 C13 120.1(6)
C11 C12 H12 119.9
C13 C12 H12 119.9
Fe1 C42 H42 125.5
C41 C42 Fe1 70.2(3)
C41 C42 C43 109.1(5)
C41 C42 H42 125.5
C43 C42 Fe1 70.1(3)
C43 C42 H42 125.5
C27 C26 H26 120.4
C25 C26 C27 119.1(6)
C25 C26 H26 120.4
C26 C25 H25 119.7
C26 C25 C24 120.6(6)
C24 C25 H25 119.7
C17 C18 H18 119.9
C19 C18 C17 120.2(6)
C19 C18 H18 119.9
C20 C19 H19 119.5
C18 C19 C20 121.0(6)
C18 C19 H19 119.5
C23 C24 C25 120.2(6)
C23 C24 H24 119.9
C25 C24 H24 119.9
C7 N4 Cu1 110.0(3)
C7 N4 C8 102.9(4)
C8 N4 Cu1 146.4(3)
N4 C7 C6 122.5(4)
N4 C7 N2 109.0(4)
N2 C7 C6 128.5(4)
C7 N2 H2 124.6
C7 N2 N3 110.9(4)
N3 N2 H2 124.6
C8 N3 N2 102.1(4)
N4 C8 C9 123.9(4)
N3 C8 N4 115.1(4)
N3 C8 C9 121.0(5)
C2 C3 H3A 109.5
C2 C3 H3B 109.5
C2 C3 H3C 109.5
H3A C3 H3B 109.5
H3A C3 H3C 109.5
H3B C3 H3C 109.5
C33 C28 P2 118.3(4)
C29 C28 P2 124.2(4)
C29 C28 C33 117.4(5)
C28 C33 H33 119.1
C32 C33 C28 121.8(6)
C32 C33 H33 119.1
F3 C9 F2 104.0(5)
F3 C9 C8 112.6(5)
F2 C9 C8 110.6(5)
F1 C9 F3 108.3(6)
F1 C9 F2 108.3(6)
F1 C9 C8 112.6(5)
O3 Cl1 O4 111.7(4)
O3 Cl1 O2 107.3(3)
O2 Cl1 O4 107.7(3)
O1 Cl1 O4 108.3(4)
O1 Cl1 O3 110.9(5)
O1 Cl1 O2 110.8(5)
C33 C32 H32 119.9
C31 C32 C33 120.2(6)
C31 C32 H32 119.9
C28 C29 H29 119.5
C28 C29 C30 121.0(7)
C30 C29 H29 119.5
C32 C31 H31 120.1
C32 C31 C30 119.7(7)
C30 C31 H31 120.1
C29 C30 H30 120.2
C31 C30 C29 119.7(7)
C31 C30 H30 120.2
Cl3 C44 H44A 109.1
Cl3 C44 H44B 109.1
Cl2 C44 Cl3 112.7(5)
Cl2 C44 H44A 109.1
Cl2 C44 H44B 109.1
H44A C44 H44B 107.8

loop_
_geom_bond_atom_site_label_1
_geom_bond_atom_site_label_2
_geom_bond_distance
Cu1 Fe1 4.0394(9)
Cu1 P1 2.2622(13)
Cu1 P2 2.2487(14)
Cu1 N1 2.123(4)
Cu1 N4 2.095(4)
Fe1 C34 2.038(5)
Fe1 C35 2.042(5)
Fe1 C39 2.037(5)
Fe1 C38 2.038(5)
Fe1 C36 2.052(5)
Fe1 C41 2.051(6)
Fe1 C37 2.047(6)
Fe1 C43 2.054(5)
Fe1 C40 2.021(5)
Fe1 C42 2.047(6)
P1 C10 1.828(5)
P1 C16 1.815(5)
P1 C34 1.802(5)
P2 C39 1.804(5)
P2 C22 1.821(5)
P2 C28 1.828(5)
C2 C4 1.396(7)
C2 C1 1.388(7)
C2 C3 1.509(7)
N1 C6 1.348(6)
N1 C1 1.337(6)
C10 C15 1.394(7)
C10 C11 1.386(7)
C4 H4 0.9500
C4 C5 1.380(8)
C5 H5 0.9500
C5 C6 1.383(7)
C6 C7 1.439(7)
C15 H15 0.9500
C15 C14 1.379(8)
C16 C17 1.407(7)
C16 C21 1.373(8)
C11 H11 0.9500
C11 C12 1.382(8)
C1 H1 0.9500
C34 C35 1.431(7)
C34 C38 1.432(7)
C35 H35 1.0000
C35 C36 1.417(8)
C39 C43 1.426(8)
C39 C40 1.423(7)
C38 H38 1.0000
C38 C37 1.409(7)
C22 C27 1.389(8)
C22 C23 1.386(7)
C17 H17 0.9500
C17 C18 1.364(8)
C36 H36 1.0000
C36 C37 1.419(8)
C41 H41 1.0000
C41 C40 1.424(8)
C41 C42 1.398(10)
C37 H37 1.0000
C43 H43 1.0000
C43 C42 1.413(9)
C27 H27 0.9500
C27 C26 1.396(8)
C21 H21 0.9500
C21 C20 1.383(8)
C13 H13 0.9500
C13 C14 1.374(8)
C13 C12 1.389(9)
C14 H14 0.9500
C20 H20 0.9500
C20 C19 1.402(9)
C23 H23 0.9500
C23 C24 1.367(9)
C40 H40 1.0000
C12 H12 0.9500
C42 H42 1.0000
C26 H26 0.9500
C26 C25 1.371(9)
C25 H25 0.9500
C25 C24 1.374(10)
C18 H18 0.9500
C18 C19 1.344(10)
C19 H19 0.9500
C24 H24 0.9500
N4 C7 1.339(6)
N4 C8 1.360(6)
F3 C9 1.305(7)
C7 N2 1.340(6)
N2 H2 0.8800
N2 N3 1.356(6)
N3 C8 1.317(6)
F2 C9 1.339(7)
C8 C9 1.485(8)
C3 H3A 0.9800
C3 H3B 0.9800
C3 H3C 0.9800
F1 C9 1.293(7)
C28 C33 1.380(8)
C28 C29 1.361(9)
C33 H33 0.9500
C33 C32 1.376(8)
Cl1 O4 1.419(4)
Cl1 O3 1.402(5)
Cl1 O2 1.414(5)
Cl1 O1 1.378(6)
Cl3 C44 1.756(10)
Cl2 C44 1.705(10)
C32 H32 0.9500
C32 C31 1.339(11)
C29 H29 0.9500
C29 C30 1.393(10)
C31 H31 0.9500
C31 C30 1.381(11)
C30 H30 0.9500
C44 H44A 0.9900
C44 H44B 0.9900
